data_4508079
loop_
_publ_author_name
'Senthil Raja, Duraisamy'
'Luo, Jheng-Hong'
'Wu, Cheng-You'
'Cheng, Yu-Jung'
'Yeh, Chun-Ting'
'Chen, Ya-Ting'
'Lo, Sheng-Han'
'Lai, Yu-Lun'
'Lin, Chia-Her'

_publ_section_title
;
 Solvothermal Synthesis, Structural Diversity, and Properties of Alkali
 Metal--Organic Frameworks Based on V-shaped Ligand
;
_journal_issue 8
_journal_name_full 'Crystal Growth &amp; Design'
_journal_page_first 3785
_journal_paper_doi 10.1021/cg400801s
_journal_volume 13
_journal_year 2013
_chemical_formula_sum 'C14 H8 Na2 O6 S'
_chemical_formula_weight 350.24
_chemical_name_systematic
; 
 ? 
;
_space_group_IT_number 2
_symmetry_cell_setting triclinic
_symmetry_space_group_name_Hall '-P 1'
_symmetry_space_group_name_H-M 'P -1'
_atom_sites_solution_hydrogens geom
_atom_sites_solution_primary direct
_atom_sites_solution_secondary difmap
_audit_creation_method SHELXL-97
_cell_angle_alpha 72.017(3)
_cell_angle_beta 79.418(3)
_cell_angle_gamma 78.143(3)
_cell_formula_units_Z 2
_cell_length_a 6.0616(4)
_cell_length_b 10.9133(7)
_cell_length_c 12.8782(7)
_cell_measurement_reflns_used 9580
_cell_measurement_temperature 295(2)
_cell_measurement_theta_max 28.2956
_cell_measurement_theta_min 2.2098
_cell_volume 786.37(9)
_computing_cell_refinement 'SAINT V8.27B (Bruker AXS Inc.)'
_computing_data_collection 'APEX2 (Bruker AXS, 2010)'
_computing_data_reduction 'SAINT V8.27B (Bruker AXS Inc.)'
_computing_molecular_graphics 'SHELXTL (Sheldrick, 2008)'
_computing_publication_material SHELXTL
_computing_structure_refinement 'SHELXL-97 (Sheldrick, 2008)'
_computing_structure_solution 'SHELXS-97 (Sheldrick, 2008)'
_diffrn_ambient_temperature 295(2)
_diffrn_detector_area_resol_mean 8.3333
_diffrn_measured_fraction_theta_full 0.997
_diffrn_measured_fraction_theta_max 0.997
_diffrn_measurement_device_type 'Bruker APEX-II CCD'
_diffrn_measurement_method '\f and \w scans'
_diffrn_radiation_monochromator graphite
_diffrn_radiation_source 'fine-focus sealed tube'
_diffrn_radiation_type MoK\a
_diffrn_radiation_wavelength 0.71073
_diffrn_reflns_av_R_equivalents 0.0254
_diffrn_reflns_av_sigmaI/netI 0.0294
_diffrn_reflns_limit_h_max 8
_diffrn_reflns_limit_h_min -8
_diffrn_reflns_limit_k_max 14
_diffrn_reflns_limit_k_min -13
_diffrn_reflns_limit_l_max 17
_diffrn_reflns_limit_l_min -17
_diffrn_reflns_number 14243
_diffrn_reflns_theta_full 28.30
_diffrn_reflns_theta_max 28.30
_diffrn_reflns_theta_min 1.68
_exptl_absorpt_coefficient_mu 0.286
_exptl_absorpt_correction_T_max 0.9720
_exptl_absorpt_correction_T_min 0.9583
_exptl_absorpt_correction_type multi-scan
_exptl_absorpt_process_details 'SADABS V2008/1 (Bruker AXS Inc.)'
_exptl_crystal_colour colourless
_exptl_crystal_density_diffrn 1.479
_exptl_crystal_density_method 'not measured'
_exptl_crystal_description columnar
_exptl_crystal_F_000 356
_exptl_crystal_size_max 0.15
_exptl_crystal_size_mid 0.15
_exptl_crystal_size_min 0.10
_refine_diff_density_max 0.750
_refine_diff_density_min -0.646
_refine_diff_density_rms 0.115
_refine_ls_extinction_method none
_refine_ls_goodness_of_fit_ref 1.189
_refine_ls_hydrogen_treatment constr
_refine_ls_matrix_type full
_refine_ls_number_parameters 208
_refine_ls_number_reflns 3898
_refine_ls_number_restraints 0
_refine_ls_restrained_S_all 1.189
_refine_ls_R_factor_all 0.0765
_refine_ls_R_factor_gt 0.0703
_refine_ls_shift/su_max 0.000
_refine_ls_shift/su_mean 0.000
_refine_ls_structure_factor_coef Fsqd
_refine_ls_weighting_details 'calc w=1/[\s^2^(Fo^2^)+(0.0000P)^2^+4.8623P] where P=(Fo^2^+2Fc^2^)/3'
_refine_ls_weighting_scheme calc
_refine_ls_wR_factor_gt 0.1541
_refine_ls_wR_factor_ref 0.1564
_reflns_number_gt 3478
_reflns_number_total 3898
_reflns_threshold_expression >2sigma(I)
_cod_data_source_file cg400801s_si_002.cif
_cod_data_source_block 1
_cod_original_cell_volume 786.37(8)
_cod_database_code 4508079

loop_
_symmetry_equiv_pos_as_xyz
'x, y, z'
'-x, -y, -z'

loop_
_atom_site_label
_atom_site_type_symbol
_atom_site_fract_x
_atom_site_fract_y
_atom_site_fract_z
_atom_site_U_iso_or_equiv
_atom_site_adp_type
_atom_site_occupancy
_atom_site_symmetry_multiplicity
_atom_site_calc_flag
_atom_site_refinement_flags
Na1 Na 0.4081(2) 0.42159(14) 0.42480(11) 0.0101(3) Uani 1 1 d .
Na2 Na 0.0864(2) 0.47174(14) 0.65475(11) 0.0110(3) Uani 1 1 d .
S1 S 0.23315(14) 0.25076(8) 0.27657(7) 0.00822(18) Uani 1 1 d .
O1 O 0.7589(4) 0.4221(3) -0.2421(2) 0.0154(5) Uani 1 1 d .
O2 O 0.4071(4) 0.4308(3) -0.2740(2) 0.0160(5) Uani 1 1 d .
O3 O -0.0911(4) -0.3407(2) 0.4639(2) 0.0114(5) Uani 1 1 d .
O4 O 0.2722(4) -0.3901(2) 0.4933(2) 0.0102(5) Uani 1 1 d .
O5 O 0.4143(4) 0.2573(2) 0.3328(2) 0.0123(5) Uani 1 1 d .
O6 O 0.0134(4) 0.3290(2) 0.2922(2) 0.0128(5) Uani 1 1 d .
C1 C 0.5548(6) 0.4073(3) -0.2115(3) 0.0116(7) Uani 1 1 d .
C2 C 0.4789(6) 0.3597(4) -0.0883(3) 0.0119(7) Uani 1 1 d .
C3 C 0.2559(9) 0.3497(8) -0.0508(4) 0.063(2) Uani 1 1 d .
H3A H 0.1529 0.3662 -0.1007 0.076 Uiso 1 1 calc R
C4 C 0.1815(9) 0.3150(9) 0.0617(4) 0.067(3) Uani 1 1 d .
H4A H 0.0288 0.3097 0.0868 0.080 Uiso 1 1 calc R
C5 C 0.3320(6) 0.2889(3) 0.1348(3) 0.0106(6) Uani 1 1 d .
C6 C 0.5555(7) 0.2976(6) 0.0986(4) 0.0374(14) Uani 1 1 d .
H6B H 0.6587 0.2796 0.1486 0.045 Uiso 1 1 calc R
C7 C 0.6277(7) 0.3338(6) -0.0141(3) 0.0357(13) Uani 1 1 d .
H7A H 0.7800 0.3405 -0.0391 0.043 Uiso 1 1 calc R
C8 C 0.1908(6) 0.0862(3) 0.3163(3) 0.0090(6) Uani 1 1 d .
C9 C 0.3790(6) -0.0108(3) 0.3158(3) 0.0131(7) Uani 1 1 d .
H9A H 0.5226 0.0110 0.2867 0.016 Uiso 1 1 calc R
C10 C 0.3511(6) -0.1402(3) 0.3589(3) 0.0119(7) Uani 1 1 d .
H10A H 0.4762 -0.2059 0.3596 0.014 Uiso 1 1 calc R
C11 C 0.1337(6) -0.1722(3) 0.4016(3) 0.0090(6) Uani 1 1 d .
C12 C -0.0546(6) -0.0734(3) 0.3970(3) 0.0109(6) Uani 1 1 d .
H12A H -0.1993 -0.0951 0.4225 0.013 Uiso 1 1 calc R
C13 C -0.0281(6) 0.0570(3) 0.3550(3) 0.0102(6) Uani 1 1 d .
H13A H -0.1531 0.1230 0.3526 0.012 Uiso 1 1 calc R
C14 C 0.1032(6) -0.3123(3) 0.4561(3) 0.0088(6) Uani 1 1 d .

loop_
_atom_site_aniso_label
_atom_site_aniso_U_11
_atom_site_aniso_U_22
_atom_site_aniso_U_33
_atom_site_aniso_U_23
_atom_site_aniso_U_13
_atom_site_aniso_U_12
Na1 0.0092(6) 0.0110(6) 0.0112(6) -0.0042(5) -0.0002(5) -0.0034(5)
Na2 0.0090(7) 0.0131(7) 0.0113(6) -0.0042(5) 0.0011(5) -0.0040(5)
S1 0.0099(4) 0.0068(4) 0.0082(4) -0.0021(3) -0.0002(3) -0.0026(3)
O1 0.0092(12) 0.0228(14) 0.0147(12) -0.0056(11) 0.0021(10) -0.0063(10)
O2 0.0115(12) 0.0236(14) 0.0101(11) 0.0002(10) -0.0016(9) -0.0040(11)
O3 0.0083(12) 0.0106(11) 0.0158(12) -0.0040(10) 0.0002(9) -0.0039(9)
O4 0.0103(12) 0.0099(11) 0.0103(11) -0.0019(9) -0.0020(9) -0.0022(9)
O5 0.0149(13) 0.0120(12) 0.0118(11) -0.0040(9) -0.0024(9) -0.0045(10)
O6 0.0117(12) 0.0096(12) 0.0168(12) -0.0054(10) 0.0009(10) -0.0009(9)
C1 0.0123(16) 0.0112(16) 0.0107(15) -0.0032(13) 0.0018(12) -0.0031(13)
C2 0.0102(16) 0.0138(16) 0.0105(15) -0.0021(13) 0.0017(12) -0.0039(13)
C3 0.020(2) 0.155(7) 0.010(2) 0.001(3) -0.0022(18) -0.041(3)
C4 0.019(2) 0.167(8) 0.010(2) 0.001(3) 0.0004(18) -0.045(4)
C5 0.0136(17) 0.0060(14) 0.0110(15) -0.0002(12) 0.0003(13) -0.0043(12)
C6 0.0095(19) 0.087(4) 0.0125(19) -0.008(2) -0.0024(15) -0.008(2)
C7 0.0061(18) 0.081(4) 0.0136(19) -0.004(2) 0.0000(15) -0.009(2)
C8 0.0122(16) 0.0089(15) 0.0072(14) -0.0022(12) -0.0002(12) -0.0054(12)
C9 0.0106(16) 0.0108(16) 0.0146(16) 0.0011(13) 0.0006(13) -0.0038(13)
C10 0.0088(16) 0.0096(16) 0.0166(16) -0.0035(13) -0.0010(13) -0.0005(12)
C11 0.0108(16) 0.0105(15) 0.0082(14) -0.0039(12) -0.0010(12) -0.0054(12)
C12 0.0082(16) 0.0123(16) 0.0119(15) -0.0021(13) -0.0014(12) -0.0029(13)
C13 0.0074(15) 0.0106(15) 0.0124(15) -0.0030(12) -0.0015(12) -0.0012(12)
C14 0.0121(16) 0.0115(15) 0.0038(13) -0.0039(12) 0.0012(11) -0.0033(12)

loop_
_atom_type_symbol
_atom_type_description
_atom_type_scat_dispersion_real
_atom_type_scat_dispersion_imag
_atom_type_scat_source
C C 0.0033 0.0016 'International Tables Vol C Tables 4.2.6.8 and 6.1.1.4'
H H 0.0000 0.0000 'International Tables Vol C Tables 4.2.6.8 and 6.1.1.4'
O O 0.0106 0.0060 'International Tables Vol C Tables 4.2.6.8 and 6.1.1.4'
Na Na 0.0362 0.0249 'International Tables Vol C Tables 4.2.6.8 and 6.1.1.4'
S S 0.1246 0.1234 'International Tables Vol C Tables 4.2.6.8 and 6.1.1.4'

loop_
_geom_angle_atom_site_label_1
_geom_angle_atom_site_label_2
_geom_angle_atom_site_label_3
_geom_angle
_geom_angle_site_symmetry_1
_geom_angle_site_symmetry_3
O4 Na1 O3 117.05(10) 2_656 2_556
O4 Na1 O2 85.91(10) 2_656 2_665
O3 Na1 O2 154.10(11) 2_556 2_665
O4 Na1 O4 87.58(10) 2_656 1_565
O3 Na1 O4 84.76(10) 2_556 1_565
O2 Na1 O4 84.42(10) 2_665 1_565
O4 Na1 O5 112.77(10) 2_656 .
O3 Na1 O5 85.23(10) 2_556 .
O2 Na1 O5 97.17(10) 2_665 .
O4 Na1 O5 159.64(11) 1_565 .
O4 Na1 O1 137.40(10) 2_656 2_665
O3 Na1 O1 103.57(10) 2_556 2_665
O2 Na1 O1 51.83(9) 2_665 2_665
O4 Na1 O1 83.68(9) 1_565 2_665
O5 Na1 O1 81.49(9) . 2_665
O4 Na1 C1 112.06(11) 2_656 2_665
O3 Na1 C1 129.91(11) 2_556 2_665
O2 Na1 C1 26.26(10) 2_665 2_665
O4 Na1 C1 88.10(10) 1_565 2_665
O5 Na1 C1 84.80(10) . 2_665
O1 Na1 C1 26.36(9) 2_665 2_665
O4 Na1 Na2 163.84(9) 2_656 2_566
O3 Na1 Na2 60.30(7) 2_556 2_566
O2 Na1 Na2 94.25(8) 2_665 2_566
O4 Na1 Na2 76.36(7) 1_565 2_566
O5 Na1 Na2 83.28(8) . 2_566
O1 Na1 Na2 43.53(6) 2_665 2_566
C1 Na1 Na2 69.83(8) 2_665 2_566
O4 Na1 Na2 89.62(8) 2_656 .
O3 Na1 Na2 45.18(7) 2_556 .
O2 Na1 Na2 129.93(9) 2_665 .
O4 Na1 Na2 45.54(7) 1_565 .
O5 Na1 Na2 129.89(8) . .
O1 Na1 Na2 112.22(8) 2_665 .
C1 Na1 Na2 128.92(9) 2_665 .
Na2 Na1 Na2 77.87(5) 2_566 .
O4 Na1 Na2 45.38(7) 2_656 2_666
O3 Na1 Na2 161.15(9) 2_556 2_666
O2 Na1 Na2 40.68(7) 2_665 2_666
O4 Na1 Na2 87.33(7) 1_565 2_666
O5 Na1 Na2 107.14(8) . 2_666
O1 Na1 Na2 92.50(7) 2_665 2_666
C1 Na1 Na2 66.70(8) 2_665 2_666
Na2 Na1 Na2 133.84(6) 2_566 2_666
Na2 Na1 Na2 119.41(5) . 2_666
O4 Na1 Na1 45.28(7) 2_656 2_666
O3 Na1 Na1 103.97(9) 2_556 2_666
O2 Na1 Na1 83.27(9) 2_665 2_666
O4 Na1 Na1 42.30(7) 1_565 2_666
O5 Na1 Na1 158.04(10) . 2_666
O1 Na1 Na1 114.69(9) 2_665 2_666
C1 Na1 Na1 103.27(9) 2_665 2_666
Na2 Na1 Na1 118.64(7) 2_566 2_666
Na2 Na1 Na1 59.83(5) . 2_666
Na2 Na1 Na1 59.58(5) 2_666 2_666
O2 Na2 O1 122.12(11) 1_556 1_456
O2 Na2 O3 112.50(11) 1_556 2_556
O1 Na2 O3 95.36(10) 1_456 2_556
O2 Na2 O4 87.08(10) 1_556 1_565
O1 Na2 O4 147.79(11) 1_456 1_565
O3 Na2 O4 83.89(9) 2_556 1_565
O2 Na2 O6 89.27(11) 1_556 2_566
O1 Na2 O6 84.77(10) 1_456 2_566
O3 Na2 O6 153.43(11) 2_556 2_566
O4 Na2 O6 82.16(9) 1_565 2_566
O2 Na2 O3 134.72(10) 1_556 1_565
O1 Na2 O3 99.50(10) 1_456 1_565
O3 Na2 O3 77.14(9) 2_556 1_565
O4 Na2 O3 48.81(8) 1_565 1_565
O6 Na2 O3 76.65(9) 2_566 1_565
O2 Na2 C14 109.60(11) 1_556 1_565
O1 Na2 C14 122.59(11) 1_456 1_565
O3 Na2 C14 85.86(10) 2_556 1_565
O4 Na2 C14 25.22(9) 1_565 1_565
O6 Na2 C14 72.06(10) 2_566 1_565
O3 Na2 C14 25.12(8) 1_565 1_565
O2 Na2 C14 130.22(12) 1_556 2_556
O1 Na2 C14 73.65(10) 1_456 2_556
O3 Na2 C14 22.72(9) 2_556 2_556
O4 Na2 C14 98.72(9) 1_565 2_556
O6 Na2 C14 140.50(11) 2_566 2_556
O3 Na2 C14 74.87(9) 1_565 2_556
C14 Na2 C14 92.03(10) 1_565 2_556
O2 Na2 Na1 168.25(10) 1_556 2_566
O1 Na2 Na1 55.28(8) 1_456 2_566
O3 Na2 Na1 79.19(8) 2_556 2_566
O4 Na2 Na1 93.28(8) 1_565 2_566
O6 Na2 Na1 79.16(8) 2_566 2_566
O3 Na2 Na1 44.47(6) 1_565 2_566
C14 Na2 Na1 68.90(8) 1_565 2_566
C14 Na2 Na1 61.34(8) 2_556 2_566
O2 Na2 Na1 86.54(8) 1_556 .
O1 Na2 Na1 138.83(9) 1_456 .
O3 Na2 Na1 43.84(7) 2_556 .
O4 Na2 Na1 45.90(7) 1_565 .
O6 Na2 Na1 128.02(8) 2_566 .
O3 Na2 Na1 70.46(6) 1_565 .
C14 Na2 Na1 61.01(7) 1_565 .
C14 Na2 Na1 65.18(7) 2_556 .
Na1 Na2 Na1 102.13(5) 2_566 .
O2 Na2 Na1 44.52(7) 1_556 2_666
O1 Na2 Na1 160.33(9) 1_456 2_666
O3 Na2 Na1 103.41(8) 2_556 2_666
O4 Na2 Na1 42.72(7) 1_565 2_666
O6 Na2 Na1 81.06(7) 2_566 2_666
O3 Na2 Na1 90.45(6) 1_565 2_666
C14 Na2 Na1 65.42(8) 1_565 2_666
C14 Na2 Na1 125.63(8) 2_556 2_666
Na1 Na2 Na1 133.84(6) 2_566 2_666
Na1 Na2 Na1 60.59(5) . 2_666
O2 Na2 Na2 135.42(10) 1_556 2_566
O1 Na2 Na2 99.74(9) 1_456 2_566
O3 Na2 Na2 42.92(7) 2_556 2_566
O4 Na2 Na2 58.57(7) 1_565 2_566
O6 Na2 Na2 110.77(9) 2_566 2_566
O3 Na2 Na2 34.22(5) 1_565 2_566
C14 Na2 Na2 47.62(7) 1_565 2_566
C14 Na2 Na2 44.41(7) 2_556 2_566
Na1 Na2 Na2 52.65(4) 2_566 2_566
Na1 Na2 Na2 49.48(4) . 2_566
Na1 Na2 Na2 98.01(5) 2_666 2_566
O6 S1 O5 119.38(15) . .
O6 S1 C5 108.49(16) . .
O5 S1 C5 107.54(16) . .
O6 S1 C8 107.15(16) . .
O5 S1 C8 107.51(16) . .
C5 S1 C8 106.03(16) . .
C1 O1 Na2 163.1(3) . 1_654
C1 O1 Na1 82.6(2) . 2_665
Na2 O1 Na1 81.19(9) 1_654 2_665
C1 O2 Na2 165.3(2) . 1_554
C1 O2 Na1 96.5(2) . 2_665
Na2 O2 Na1 94.79(11) 1_554 2_665
C14 O3 Na1 148.8(2) . 2_556
C14 O3 Na2 110.2(2) . 2_556
Na1 O3 Na2 90.98(10) 2_556 2_556
C14 O3 Na2 77.76(19) . 1_545
Na1 O3 Na2 75.24(8) 2_556 1_545
Na2 O3 Na2 102.86(9) 2_556 1_545
C14 O4 Na1 147.2(2) . 2_656
C14 O4 Na2 100.1(2) . 1_545
Na1 O4 Na2 91.90(10) 2_656 1_545
C14 O4 Na1 118.1(2) . 1_545
Na1 O4 Na1 92.42(10) 2_656 1_545
Na2 O4 Na1 88.56(9) 1_545 1_545
S1 O5 Na1 124.95(15) . .
S1 O6 Na2 129.80(15) . 2_566
O2 C1 O1 125.1(3) . .
O2 C1 C2 117.1(3) . .
O1 C1 C2 117.8(3) . .
O2 C1 Na1 57.21(18) . 2_665
O1 C1 Na1 71.1(2) . 2_665
C2 C1 Na1 158.7(2) . 2_665
C7 C2 C3 119.0(4) . .
C7 C2 C1 121.0(3) . .
C3 C2 C1 119.8(3) . .
C2 C3 C4 120.4(4) . .
C5 C4 C3 119.9(4) . .
C4 C5 C6 120.3(4) . .
C4 C5 S1 119.3(3) . .
C6 C5 S1 120.4(3) . .
C5 C6 C7 119.3(4) . .
C2 C7 C6 121.0(4) . .
C9 C8 C13 121.9(3) . .
C9 C8 S1 118.8(3) . .
C13 C8 S1 119.1(3) . .
C10 C9 C8 119.4(3) . .
C9 C10 C11 119.9(3) . .
C12 C11 C10 119.8(3) . .
C12 C11 C14 119.8(3) . .
C10 C11 C14 120.3(3) . .
C13 C12 C11 120.7(3) . .
C12 C13 C8 118.2(3) . .
O4 C14 O3 125.3(3) . .
O4 C14 C11 117.2(3) . .
O3 C14 C11 117.5(3) . .
O4 C14 Na2 54.72(17) . 1_545
O3 C14 Na2 77.12(19) . 1_545
C11 C14 Na2 148.6(2) . 1_545
O4 C14 Na2 102.1(2) . 2_556
O3 C14 Na2 47.10(16) . 2_556
C11 C14 Na2 122.8(2) . 2_556
Na2 C14 Na2 87.97(10) 1_545 2_556

loop_
_geom_bond_atom_site_label_1
_geom_bond_atom_site_label_2
_geom_bond_distance
_geom_bond_site_symmetry_2
Na1 O4 2.289(3) 2_656
Na1 O3 2.330(3) 2_556
Na1 O2 2.373(3) 2_665
Na1 O4 2.416(3) 1_565
Na1 O5 2.426(3) .
Na1 O1 2.675(3) 2_665
Na1 C1 2.804(4) 2_665
Na1 Na2 3.217(2) 2_566
Na1 Na2 3.3636(19) .
Na1 Na2 3.3720(19) 2_666
Na1 Na1 3.398(3) 2_666
Na2 O2 2.206(3) 1_556
Na2 O1 2.242(3) 1_456
Na2 O3 2.386(3) 2_556
Na2 O4 2.401(3) 1_565
Na2 O6 2.406(3) 2_566
Na2 O3 2.889(3) 1_565
Na2 C14 2.897(4) 1_565
Na2 C14 3.058(4) 2_556
Na2 Na1 3.217(2) 2_566
Na2 Na1 3.3720(19) 2_666
Na2 Na2 4.137(3) 2_566
S1 O6 1.444(3) .
S1 O5 1.446(3) .
S1 C5 1.759(3) .
S1 C8 1.768(3) .
O1 C1 1.255(4) .
O1 Na2 2.242(3) 1_654
O1 Na1 2.675(3) 2_665
O2 C1 1.249(4) .
O2 Na2 2.206(3) 1_554
O2 Na1 2.373(3) 2_665
O3 C14 1.258(4) .
O3 Na1 2.330(3) 2_556
O3 Na2 2.386(3) 2_556
O3 Na2 2.889(3) 1_545
O4 C14 1.253(4) .
O4 Na1 2.289(3) 2_656
O4 Na2 2.401(3) 1_545
O4 Na1 2.416(3) 1_545
O6 Na2 2.406(3) 2_566
C1 C2 1.523(5) .
C1 Na1 2.804(4) 2_665
C2 C7 1.360(5) .
C2 C3 1.364(6) .
C3 C4 1.392(6) .
C4 C5 1.358(6) .
C5 C6 1.362(5) .
C6 C7 1.392(6) .
C8 C9 1.388(5) .
C8 C13 1.394(5) .
C9 C10 1.382(5) .
C10 C11 1.402(5) .
C11 C12 1.396(5) .
C11 C14 1.506(5) .
C12 C13 1.389(5) .
C14 Na2 2.897(4) 1_545
C14 Na2 3.057(4) 2_556
